data_7203195
loop_
_publ_author_name
'Smith, Martin B.'
'Dale, Sophie H.'
'Coles, Simon J.'
'Gelbrich, Thomas'
'Hursthouse, Michael B.'
'Light, Mark E.'

_publ_section_title
;
 Isomeric dinuclear gold(i) complexes with highly functionalised
 ditertiary phosphines: Self-assembly of dimers, rings and 1-D
 polymeric chains
;
_journal_issue 2
_journal_name_full CrystEngComm
_journal_page_first 140
_journal_paper_doi 10.1039/b516023e
_journal_volume 8
_journal_year 2006
_chemical_formula_sum 'C33 H29 Au2 Cl2 N O3 P2'
_chemical_formula_weight 1014.35
_chemical_name_systematic
;
?
;
_space_group_IT_number 14
_symmetry_cell_setting monoclinic
_symmetry_space_group_name_Hall '-P 2yn'
_symmetry_space_group_name_H-M 'P 1 21/n 1'
_atom_sites_solution_hydrogens geom
_atom_sites_solution_primary direct
_atom_sites_solution_secondary difmap
_audit_creation_method SHELXL-97
_cell_angle_alpha 90.00
_cell_angle_beta 95.0540(16)
_cell_angle_gamma 90.00
_cell_formula_units_Z 4
_cell_length_a 14.4668(5)
_cell_length_b 10.6327(4)
_cell_length_c 20.9068(12)
_cell_measurement_reflns_used 16743
_cell_measurement_temperature 100(2)
_cell_measurement_theta_max 25.05
_cell_measurement_theta_min 3.00
_cell_volume 3203.4(2)
_computing_cell_refinement 'DENZO, COLLECT'
_computing_data_collection 'DENZO (Otwinowski & Minor, 1997) & COLLECT (Hooft, 1998)'
_computing_data_reduction 'DENZO, COLLECT'
_computing_molecular_graphics 'Bruker SHEXTL and local programs'
_computing_publication_material 'Bruker SHEXTL and local programs'
_computing_structure_refinement 'SHELXL-97 (Sheldrick, 1997)'
_computing_structure_solution 'SHELXS-97 (Sheldrick, 1997)'
_diffrn_ambient_temperature 100(2)
_diffrn_detector_area_resol_mean 9.091
_diffrn_measured_fraction_theta_full 0.978
_diffrn_measured_fraction_theta_max 0.978
_diffrn_measurement_device_type 'Bruker Nonius Kappa CCD Area detector'
_diffrn_measurement_method '\f and \w scans to fill the asymmetric unit'
_diffrn_radiation_monochromator graphite
_diffrn_radiation_source 'Bruker Nonius FR591 Rotating anode'
_diffrn_radiation_type MoK\a
_diffrn_radiation_wavelength 0.71073
_diffrn_reflns_av_R_equivalents 0.1041
_diffrn_reflns_av_sigmaI/netI 0.1608
_diffrn_reflns_limit_h_max 17
_diffrn_reflns_limit_h_min -17
_diffrn_reflns_limit_k_max 12
_diffrn_reflns_limit_k_min -12
_diffrn_reflns_limit_l_max 23
_diffrn_reflns_limit_l_min -19
_diffrn_reflns_number 16743
_diffrn_reflns_theta_full 25.05
_diffrn_reflns_theta_max 25.05
_diffrn_reflns_theta_min 3.00
_diffrn_standards_number 0
_exptl_absorpt_coefficient_mu 9.451
_exptl_absorpt_correction_T_max 0.7647
_exptl_absorpt_correction_T_min 0.6494
_exptl_absorpt_correction_type multi-scan
_exptl_absorpt_process_details 'SORTAV (Blessing, 1997)'
_exptl_crystal_colour colourless
_exptl_crystal_density_diffrn 2.103
_exptl_crystal_density_method 'not measured'
_exptl_crystal_description prism
_exptl_crystal_F_000 1920
_exptl_crystal_size_max 0.05
_exptl_crystal_size_mid 0.05
_exptl_crystal_size_min 0.03
_refine_diff_density_max 2.252
_refine_diff_density_min -2.554
_refine_diff_density_rms 0.223
_refine_ls_extinction_method none
_refine_ls_goodness_of_fit_ref 1.069
_refine_ls_hydrogen_treatment constr
_refine_ls_matrix_type full
_refine_ls_number_parameters 346
_refine_ls_number_reflns 5555
_refine_ls_number_restraints 78
_refine_ls_restrained_S_all 1.155
_refine_ls_R_factor_all 0.1616
_refine_ls_R_factor_gt 0.0594
_refine_ls_shift/su_max 0.000
_refine_ls_shift/su_mean 0.000
_refine_ls_structure_factor_coef Fsqd
_refine_ls_weighting_details 'calc w=1/[\s^2^(Fo^2^)+(0.0001P)^2^+10.0000P] where P=(Fo^2^+2Fc^2^)/3'
_refine_ls_weighting_scheme calc
_refine_ls_wR_factor_gt 0.0874
_refine_ls_wR_factor_ref 0.0987
_reflns_number_gt 2715
_reflns_number_total 5555
_reflns_threshold_expression >2sigma(I)
_cod_data_source_file b516023e.txt
_cod_data_source_block 6d
_cod_depositor_comments
;
The following automatic conversions were performed:
'_symmetry_cell_setting' value 'Monoclinic' changed to 'monoclinic'
according to '/home/saulius/struct/CIF-dictionaries/cif_core.dic'
dictionary named 'cif_core.dic' version 2.4.1 from 2010-06-29.

Automatic conversion script
Id: cif_fix_enum 1527 2010-12-29 10:47:43Z saulius 
;
_cod_original_sg_symbol_H-M P2(1)/n
_cod_database_code 7203195

loop_
_symmetry_equiv_pos_as_xyz
'x, y, z'
'-x+1/2, y+1/2, -z+1/2'
'-x, -y, -z'
'x-1/2, -y-1/2, z-1/2'

loop_
_atom_site_label
_atom_site_type_symbol
_atom_site_fract_x
_atom_site_fract_y
_atom_site_fract_z
_atom_site_U_iso_or_equiv
_atom_site_adp_type
_atom_site_occupancy
_atom_site_symmetry_multiplicity
_atom_site_calc_flag
_atom_site_refinement_flags
_atom_site_disorder_assembly
_atom_site_disorder_group
Au1 Au 0.14847(4) 0.16901(4) 0.46915(4) 0.0489(2) Uani 1 1 d U . .
Au2 Au 0.32117(4) 0.28264(5) 0.54879(4) 0.0615(3) Uani 1 1 d U . .
P1 P 0.1358(3) 0.2948(3) 0.3830(2) 0.0411(12) Uani 1 1 d . . .
P2 P 0.2444(3) 0.4561(3) 0.5736(2) 0.0420(12) Uani 1 1 d . . .
Cl1 Cl 0.1422(3) 0.0328(3) 0.5546(2) 0.0753(15) Uani 1 1 d U . .
Cl2 Cl 0.4136(3) 0.1137(3) 0.5326(3) 0.115(2) Uani 1 1 d U . .
O1 O 0.0276(6) 0.6977(7) 0.4564(5) 0.046(3) Uani 1 1 d . . .
O2 O 0.0525(6) 0.8728(7) 0.4012(5) 0.059(3) Uani 1 1 d . . .
H2 H -0.0044 0.8843 0.4044 0.088 Uiso 1 1 calc R . .
O3 O 0.3848(6) 0.9216(7) 0.3916(5) 0.063(3) Uani 1 1 d U . .
H3 H 0.4406 0.8999 0.3922 0.095 Uiso 1 1 calc R . .
N1 N 0.1672(7) 0.5073(8) 0.4516(6) 0.030(3) Uani 1 1 d U . .
C1 C 0.1013(9) 0.4561(10) 0.4032(7) 0.038(4) Uani 1 1 d . . .
H1A H 0.0985 0.5095 0.3643 0.046 Uiso 1 1 calc R . .
H1B H 0.0388 0.4548 0.4191 0.046 Uiso 1 1 calc R . .
C2 C 0.1453(9) 0.4968(10) 0.5173(7) 0.034(4) Uani 1 1 d U . .
H2A H 0.0967 0.4319 0.5198 0.040 Uiso 1 1 calc R . .
H2B H 0.1193 0.5779 0.5306 0.040 Uiso 1 1 calc R . .
C3 C 0.2189(10) 0.6193(10) 0.4345(6) 0.030(4) Uani 1 1 d U . .
C4 C 0.1811(9) 0.7377(10) 0.4229(7) 0.030(4) Uani 1 1 d . . .
C5 C 0.2368(10) 0.8353(11) 0.4074(7) 0.050(5) Uani 1 1 d . . .
H5 H 0.2104 0.9153 0.3969 0.060 Uiso 1 1 calc R . .
C6 C 0.3309(10) 0.8178(12) 0.4071(7) 0.041(4) Uani 1 1 d U . .
C7 C 0.3726(10) 0.7002(10) 0.4181(7) 0.042(4) Uani 1 1 d . . .
H7 H 0.4374 0.6878 0.4169 0.050 Uiso 1 1 calc R . .
C8 C 0.3133(10) 0.6029(10) 0.4308(6) 0.033(4) Uani 1 1 d . . .
H8 H 0.3385 0.5209 0.4372 0.039 Uiso 1 1 calc R . .
C9 C 0.0780(11) 0.7640(12) 0.4279(8) 0.046(5) Uani 1 1 d . . .
C10 C 0.2355(9) 0.3074(10) 0.3393(7) 0.030(4) Uani 1 1 d U . .
C11 C 0.2541(10) 0.4097(12) 0.3018(8) 0.047(5) Uani 1 1 d . . .
H11 H 0.2170 0.4830 0.3041 0.056 Uiso 1 1 calc R . .
C12 C 0.3242(11) 0.4101(14) 0.2610(8) 0.056(5) Uani 1 1 d . . .
H12 H 0.3347 0.4824 0.2359 0.068 Uiso 1 1 calc R . .
C13 C 0.3790(11) 0.3043(16) 0.2570(8) 0.059(5) Uani 1 1 d . . .
H13 H 0.4278 0.3032 0.2294 0.071 Uiso 1 1 calc R . .
C14 C 0.3621(10) 0.2012(14) 0.2933(9) 0.059(5) Uani 1 1 d . . .
H14 H 0.3987 0.1278 0.2898 0.070 Uiso 1 1 calc R . .
C15 C 0.2917(10) 0.2014(11) 0.3356(8) 0.049(5) Uani 1 1 d . . .
H15 H 0.2825 0.1299 0.3615 0.058 Uiso 1 1 calc R . .
C20 C 0.0431(11) 0.2395(12) 0.3273(10) 0.050(5) Uani 1 1 d . . .
C21 C 0.0481(12) 0.2535(16) 0.2624(11) 0.081(7) Uani 1 1 d . . .
H21 H 0.1018 0.2907 0.2473 0.097 Uiso 1 1 calc R . .
C22 C -0.0245(17) 0.2141(19) 0.2178(11) 0.116(8) Uani 1 1 d U . .
H22 H -0.0249 0.2305 0.1731 0.139 Uiso 1 1 calc R . .
C23 C -0.0966(17) 0.1483(19) 0.2444(13) 0.112(8) Uani 1 1 d U . .
H23 H -0.1418 0.1078 0.2157 0.134 Uiso 1 1 calc R . .
C24 C -0.1055(13) 0.1393(15) 0.3064(11) 0.081(7) Uani 1 1 d . . .
H24 H -0.1604 0.1068 0.3221 0.097 Uiso 1 1 calc R . .
C25 C -0.0317(11) 0.1791(12) 0.3475(8) 0.051(5) Uani 1 1 d . . .
H25 H -0.0332 0.1635 0.3922 0.062 Uiso 1 1 calc R . .
C30 C 0.1899(9) 0.4364(13) 0.6487(5) 0.074(5) Uiso 1 1 d G . .
C31 C 0.1950(9) 0.5399(10) 0.6895(7) 0.114(7) Uiso 1 1 d G . .
H31 H 0.2234 0.6155 0.6769 0.137 Uiso 1 1 calc R . .
C32 C 0.1586(10) 0.5329(11) 0.7487(6) 0.160(10) Uiso 1 1 d G . .
H32 H 0.1621 0.6036 0.7766 0.191 Uiso 1 1 calc R . .
C33 C 0.1170(9) 0.4223(15) 0.7672(5) 0.126(8) Uiso 1 1 d G . .
H33 H 0.0921 0.4175 0.8077 0.151 Uiso 1 1 calc R . .
C34 C 0.1119(9) 0.3189(11) 0.7264(7) 0.132(8) Uiso 1 1 d G . .
H34 H 0.0835 0.2433 0.7390 0.159 Uiso 1 1 calc R . .
C35 C 0.1483(10) 0.3259(10) 0.6672(6) 0.152(10) Uiso 1 1 d G . .
H35 H 0.1448 0.2552 0.6393 0.182 Uiso 1 1 calc R . .
C41 C 0.2862(11) 0.7107(13) 0.5780(7) 0.053(5) Uani 1 1 d . . .
H41 H 0.2209 0.7236 0.5742 0.064 Uiso 1 1 calc R . .
C40 C 0.3202(10) 0.5902(11) 0.5831(7) 0.033(4) Uani 1 1 d . . .
C42 C 0.3437(11) 0.8126(14) 0.5784(8) 0.073(6) Uani 1 1 d . . .
H42 H 0.3187 0.8951 0.5746 0.088 Uiso 1 1 calc R . .
C43 C 0.4391(12) 0.7944(13) 0.5843(9) 0.085(7) Uani 1 1 d . . .
H43 H 0.4795 0.8650 0.5861 0.102 Uiso 1 1 calc R . .
C44 C 0.4756(10) 0.6747(13) 0.5874(7) 0.053(5) Uani 1 1 d U . .
H44 H 0.5408 0.6622 0.5902 0.063 Uiso 1 1 calc R . .
C45 C 0.4156(10) 0.5724(12) 0.5864(7) 0.041(4) Uani 1 1 d . . .
H45 H 0.4401 0.4895 0.5879 0.049 Uiso 1 1 calc R . .

loop_
_atom_site_aniso_label
_atom_site_aniso_U_11
_atom_site_aniso_U_22
_atom_site_aniso_U_33
_atom_site_aniso_U_23
_atom_site_aniso_U_13
_atom_site_aniso_U_12
Au1 0.0261(4) 0.0193(3) 0.1037(6) 0.0035(3) 0.0187(4) -0.0002(3)
Au2 0.0204(4) 0.0228(3) 0.1418(8) 0.0073(4) 0.0097(4) 0.0004(3)
P1 0.029(3) 0.0199(19) 0.076(4) -0.0129(19) 0.015(3) -0.0049(17)
P2 0.022(3) 0.037(2) 0.070(4) 0.004(2) 0.014(2) 0.0059(18)
Cl1 0.041(3) 0.043(2) 0.146(4) 0.045(2) 0.027(3) 0.0097(19)
Cl2 0.035(3) 0.027(2) 0.283(6) -0.020(3) 0.008(4) 0.0082(19)
O1 0.023(7) 0.020(5) 0.099(10) 0.014(5) 0.016(6) 0.009(4)
O2 0.029(7) 0.034(6) 0.114(11) 0.023(6) 0.013(7) 0.011(5)
O3 0.030(6) 0.033(5) 0.130(9) 0.013(5) 0.028(6) 0.002(4)
N1 0.029(6) 0.013(5) 0.048(7) -0.007(5) 0.009(6) 0.000(4)
C1 0.023(10) 0.028(8) 0.063(13) -0.022(7) 0.000(9) 0.000(6)
C2 0.020(8) 0.029(7) 0.051(10) -0.017(6) -0.002(7) 0.008(6)
C3 0.028(8) 0.016(6) 0.044(9) -0.001(6) 0.001(7) -0.008(6)
C4 0.008(8) 0.017(7) 0.067(13) -0.005(7) 0.006(8) 0.002(6)
C5 0.031(11) 0.026(8) 0.096(15) 0.017(8) 0.023(10) 0.006(7)
C6 0.021(8) 0.042(8) 0.060(10) 0.008(7) 0.008(8) -0.011(7)
C7 0.025(10) 0.021(8) 0.082(14) -0.003(7) 0.019(9) 0.004(7)
C8 0.030(10) 0.014(7) 0.055(12) -0.002(6) 0.013(9) -0.002(6)
C9 0.032(11) 0.018(9) 0.088(15) -0.004(8) 0.009(10) -0.006(7)
C10 0.015(8) 0.023(7) 0.052(9) -0.007(6) 0.000(7) -0.008(6)
C11 0.034(12) 0.041(9) 0.068(15) -0.005(8) 0.019(10) -0.001(7)
C12 0.036(13) 0.063(11) 0.070(16) 0.018(9) 0.003(11) 0.003(9)
C13 0.039(13) 0.088(14) 0.051(14) 0.000(10) 0.008(10) 0.000(11)
C14 0.021(11) 0.054(11) 0.103(17) -0.023(10) 0.017(11) 0.000(8)
C15 0.036(11) 0.025(8) 0.087(15) -0.021(8) 0.021(10) -0.006(7)
C20 0.026(11) 0.044(9) 0.080(17) -0.010(10) 0.003(12) 0.001(7)
C21 0.021(12) 0.125(15) 0.10(2) -0.059(14) 0.016(13) -0.041(10)
C22 0.096(13) 0.148(12) 0.106(13) -0.018(11) 0.024(11) -0.023(11)
C23 0.100(14) 0.124(12) 0.113(14) -0.024(11) 0.013(12) -0.033(10)
C24 0.042(14) 0.082(13) 0.12(2) 0.000(13) 0.001(15) -0.029(10)
C25 0.025(11) 0.052(10) 0.077(15) -0.010(9) 0.008(11) -0.012(8)
C41 0.033(11) 0.048(10) 0.073(14) -0.030(9) -0.029(10) 0.006(9)
C40 0.021(10) 0.032(8) 0.046(12) -0.015(7) 0.008(8) 0.008(7)
C42 0.027(12) 0.061(11) 0.124(18) -0.055(10) -0.040(12) 0.018(9)
C43 0.044(13) 0.036(10) 0.17(2) -0.040(10) -0.007(13) -0.003(9)
C44 0.027(9) 0.050(8) 0.079(11) -0.025(7) -0.017(8) 0.004(7)
C45 0.024(10) 0.040(9) 0.060(13) -0.025(8) 0.009(9) 0.003(7)

loop_
_atom_type_symbol
_atom_type_description
_atom_type_scat_dispersion_real
_atom_type_scat_dispersion_imag
_atom_type_scat_source
C C 0.0033 0.0016 'International Tables Vol C Tables 4.2.6.8 and 6.1.1.4'
H H 0.0000 0.0000 'International Tables Vol C Tables 4.2.6.8 and 6.1.1.4'
N N 0.0061 0.0033 'International Tables Vol C Tables 4.2.6.8 and 6.1.1.4'
O O 0.0106 0.0060 'International Tables Vol C Tables 4.2.6.8 and 6.1.1.4'
P P 0.1023 0.0942 'International Tables Vol C Tables 4.2.6.8 and 6.1.1.4'
Cl Cl 0.1484 0.1585 'International Tables Vol C Tables 4.2.6.8 and 6.1.1.4'
Au Au -2.0133 8.8022 'International Tables Vol C Tables 4.2.6.8 and 6.1.1.4'

loop_
_geom_angle_atom_site_label_1
_geom_angle_atom_site_label_2
_geom_angle_atom_site_label_3
_geom_angle
_geom_angle_site_symmetry_1
_geom_angle_site_symmetry_3
_geom_angle_publ_flag
P1 Au1 Cl1 172.77(15) . . ?
P1 Au1 Au2 101.72(10) . . ?
Cl1 Au1 Au2 85.08(12) . . ?
P2 Au2 Cl2 172.96(18) . . ?
P2 Au2 Au1 93.02(11) . . ?
Cl2 Au2 Au1 93.90(13) . . ?
C10 P1 C20 106.5(8) . . ?
C10 P1 C1 107.2(6) . . ?
C20 P1 C1 104.5(6) . . ?
C10 P1 Au1 116.5(5) . . ?
C20 P1 Au1 109.3(6) . . ?
C1 P1 Au1 112.1(5) . . ?
C40 P2 C2 108.7(6) . . ?
C40 P2 C30 107.5(6) . . ?
C2 P2 C30 101.9(6) . . ?
C40 P2 Au2 111.6(4) . . ?
C2 P2 Au2 115.1(4) . . ?
C30 P2 Au2 111.4(4) . . ?
C9 O2 H2 109.5 . . ?
C6 O3 H3 109.5 . . ?
C1 N1 C2 117.1(11) . . ?
C1 N1 C3 117.2(11) . . ?
C2 N1 C3 117.1(10) . . ?
N1 C1 P1 109.7(8) . . ?
N1 C1 H1A 109.7 . . ?
P1 C1 H1A 109.7 . . ?
N1 C1 H1B 109.7 . . ?
P1 C1 H1B 109.7 . . ?
H1A C1 H1B 108.2 . . ?
N1 C2 P2 114.0(9) . . ?
N1 C2 H2A 108.7 . . ?
P2 C2 H2A 108.7 . . ?
N1 C2 H2B 108.7 . . ?
P2 C2 H2B 108.7 . . ?
H2A C2 H2B 107.6 . . ?
C8 C3 C4 118.7(11) . . ?
C8 C3 N1 116.0(10) . . ?
C4 C3 N1 125.3(12) . . ?
C5 C4 C3 119.9(12) . . ?
C5 C4 C9 118.4(11) . . ?
C3 C4 C9 121.8(11) . . ?
C4 C5 C6 120.1(12) . . ?
C4 C5 H5 119.9 . . ?
C6 C5 H5 119.9 . . ?
C5 C6 C7 122.2(12) . . ?
C5 C6 O3 117.6(12) . . ?
C7 C6 O3 120.0(13) . . ?
C8 C7 C6 115.7(12) . . ?
C8 C7 H7 122.1 . . ?
C6 C7 H7 122.1 . . ?
C7 C8 C3 123.2(11) . . ?
C7 C8 H8 118.4 . . ?
C3 C8 H8 118.4 . . ?
O1 C9 O2 124.0(14) . . ?
O1 C9 C4 124.1(13) . . ?
O2 C9 C4 111.7(12) . . ?
C11 C10 C15 117.4(13) . . ?
C11 C10 P1 123.9(10) . . ?
C15 C10 P1 118.1(10) . . ?
C10 C11 C12 122.9(13) . . ?
C10 C11 H11 118.5 . . ?
C12 C11 H11 118.5 . . ?
C11 C12 C13 119.4(14) . . ?
C11 C12 H12 120.3 . . ?
C13 C12 H12 120.3 . . ?
C14 C13 C12 119.1(16) . . ?
C14 C13 H13 120.4 . . ?
C12 C13 H13 120.4 . . ?
C13 C14 C15 121.5(14) . . ?
C13 C14 H14 119.2 . . ?
C15 C14 H14 119.2 . . ?
C10 C15 C14 119.6(13) . . ?
C10 C15 H15 120.2 . . ?
C14 C15 H15 120.2 . . ?
C25 C20 C21 118.1(17) . . ?
C25 C20 P1 121.6(16) . . ?
C21 C20 P1 120.3(14) . . ?
C20 C21 C22 121.5(18) . . ?
C20 C21 H21 119.3 . . ?
C22 C21 H21 119.3 . . ?
C21 C22 C23 115(2) . . ?
C21 C22 H22 122.5 . . ?
C23 C22 H22 122.5 . . ?
C24 C23 C22 124(2) . . ?
C24 C23 H23 117.9 . . ?
C22 C23 H23 117.9 . . ?
C23 C24 C25 117(2) . . ?
C23 C24 H24 121.5 . . ?
C25 C24 H24 121.5 . . ?
C20 C25 C24 123.1(18) . . ?
C20 C25 H25 118.4 . . ?
C24 C25 H25 118.4 . . ?
C31 C30 C35 120.0 . . ?
C31 C30 P2 115.6(9) . . ?
C35 C30 P2 124.4(9) . . ?
C32 C31 C30 120.0 . . ?
C32 C31 H31 120.0 . . ?
C30 C31 H31 120.0 . . ?
C33 C32 C31 120.0 . . ?
C33 C32 H32 120.0 . . ?
C31 C32 H32 120.0 . . ?
C32 C33 C34 120.0 . . ?
C32 C33 H33 120.0 . . ?
C34 C33 H33 120.0 . . ?
C35 C34 C33 120.0 . . ?
C35 C34 H34 120.0 . . ?
C33 C34 H34 120.0 . . ?
C34 C35 C30 120.0 . . ?
C34 C35 H35 120.0 . . ?
C30 C35 H35 120.0 . . ?
C42 C41 C40 121.6(15) . . ?
C42 C41 H41 119.2 . . ?
C40 C41 H41 119.2 . . ?
C41 C40 C45 118.6(12) . . ?
C41 C40 P2 121.3(11) . . ?
C45 C40 P2 119.4(9) . . ?
C41 C42 C43 119.4(14) . . ?
C41 C42 H42 120.3 . . ?
C43 C42 H42 120.3 . . ?
C44 C43 C42 120.4(14) . . ?
C44 C43 H43 119.8 . . ?
C42 C43 H43 119.8 . . ?
C43 C44 C45 119.1(14) . . ?
C43 C44 H44 120.5 . . ?
C45 C44 H44 120.5 . . ?
C40 C45 C44 120.7(12) . . ?
C40 C45 H45 119.7 . . ?
C44 C45 H45 119.7 . . ?

loop_
_geom_bond_atom_site_label_1
_geom_bond_atom_site_label_2
_geom_bond_distance
_geom_bond_site_symmetry_2
_geom_bond_publ_flag
Au1 P1 2.238(4) . ?
Au1 Cl1 2.309(4) . ?
Au1 Au2 3.1210(10) . ?
Au2 P2 2.238(3) . ?
Au2 Cl2 2.283(4) . ?
P1 C10 1.779(13) . ?
P1 C20 1.796(17) . ?
P1 C1 1.845(11) . ?
P2 C40 1.799(13) . ?
P2 C2 1.825(13) . ?
P2 C30 1.830(10) . ?
O1 C9 1.209(14) . ?
O2 C9 1.323(15) . ?
O2 H2 0.8400 . ?
O3 C6 1.405(13) . ?
O3 H3 0.8400 . ?
N1 C1 1.436(15) . ?
N1 C2 1.441(14) . ?
N1 C3 1.467(14) . ?
C1 H1A 0.9900 . ?
C1 H1B 0.9900 . ?
C2 H2A 0.9900 . ?
C2 H2B 0.9900 . ?
C3 C8 1.386(16) . ?
C3 C4 1.385(15) . ?
C4 C5 1.371(15) . ?
C4 C9 1.529(17) . ?
C5 C6 1.374(17) . ?
C5 H5 0.9500 . ?
C6 C7 1.399(16) . ?
C7 C8 1.384(15) . ?
C7 H7 0.9500 . ?
C8 H8 0.9500 . ?
C10 C11 1.381(16) . ?
C10 C15 1.396(15) . ?
C11 C12 1.382(18) . ?
C11 H11 0.9500 . ?
C12 C13 1.383(18) . ?
C12 H12 0.9500 . ?
C13 C14 1.367(18) . ?
C13 H13 0.9500 . ?
C14 C15 1.406(18) . ?
C14 H14 0.9500 . ?
C15 H15 0.9500 . ?
C20 C25 1.358(18) . ?
C20 C21 1.37(2) . ?
C21 C22 1.40(2) . ?
C21 H21 0.9500 . ?
C22 C23 1.41(2) . ?
C22 H22 0.9500 . ?
C23 C24 1.32(2) . ?
C23 H23 0.9500 . ?
C24 C25 1.38(2) . ?
C24 H24 0.9500 . ?
C25 H25 0.9500 . ?
C30 C31 1.3900 . ?
C30 C35 1.3900 . ?
C31 C32 1.3900 . ?
C31 H31 0.9500 . ?
C32 C33 1.3900 . ?
C32 H32 0.9500 . ?
C33 C34 1.3900 . ?
C33 H33 0.9500 . ?
C34 C35 1.3900 . ?
C34 H34 0.9500 . ?
C35 H35 0.9500 . ?
C41 C42 1.366(18) . ?
C41 C40 1.373(16) . ?
C41 H41 0.9500 . ?
C40 C45 1.388(16) . ?
C42 C43 1.388(19) . ?
C42 H42 0.9500 . ?
C43 C44 1.377(17) . ?
C43 H43 0.9500 . ?
C44 C45 1.390(16) . ?
C44 H44 0.9500 . ?
C45 H45 0.9500 . ?

loop_
_geom_hbond_atom_site_label_D
_geom_hbond_atom_site_label_H
_geom_hbond_atom_site_label_A
_geom_hbond_distance_DH
_geom_hbond_distance_HA
_geom_hbond_distance_DA
_geom_hbond_angle_DHA
_geom_hbond_site_symmetry_A
O2 H2 Cl1 0.84 2.41 3.202(10) 158 3_566
O3 H3 Cl2 0.84 2.52 3.216(11) 141 3_666
